data_1558041
loop_
_publ_author_name
'Zhao, Xiangxiang'
'Chen, Zhongtao'
'Li, Hao'
'Ma, Yuguo'

_publ_section_title
;
 Stereoselectivity Inversion: Isospecific Propylene Polymerization
 Catalyzed by Rigid Cyclic Bis(phenoxyaldimine) Titanium Complexes
;
_journal_issue 10
_journal_name_full Macromolecules
_journal_page_first 3806
_journal_page_last 3813
_journal_paper_doi 10.1021/acs.macromol.0c00468
_journal_volume 53
_journal_year 2020
_chemical_formula_sum 'C58 H36 Cl2 F8 N2 O4 Ti'
_chemical_formula_weight 1095.69
_space_group_crystal_system monoclinic
_space_group_IT_number 14
_space_group_name_Hall '-P 2yn'
_space_group_name_H-M_alt 'P 1 21/n 1'
_atom_sites_solution_hydrogens geom
_audit_creation_method SHELXL-2014/7
_cell_angle_alpha 90
_cell_angle_beta 90.2420(10)
_cell_angle_gamma 90
_cell_formula_units_Z 4
_cell_length_a 20.1165(2)
_cell_length_b 14.3784(2)
_cell_length_c 22.1071(3)
_cell_measurement_reflns_used 30273
_cell_measurement_temperature 179.99(10)
_cell_measurement_theta_max 29.3180
_cell_measurement_theta_min 1.7520
_cell_volume 6394.27(14)
_computing_structure_refinement 'SHELXL-2014/7 (Sheldrick, 2014)'
_diffrn_ambient_environment N~2~
_diffrn_ambient_temperature 179.99(10)
_diffrn_detector 'CCD plate'
_diffrn_measured_fraction_theta_full 1.000
_diffrn_measured_fraction_theta_max 1.000
_diffrn_measurement_device 'four-circle diffractometer'
_diffrn_measurement_device_type 'XtaLAB AFC12 (RINC): Kappa single'
_diffrn_radiation_monochromator graphite
_diffrn_radiation_probe x-ray
_diffrn_radiation_type 'Mo K\a'
_diffrn_radiation_wavelength 0.71073
_diffrn_reflns_av_R_equivalents 0.0417
_diffrn_reflns_av_unetI/netI 0.0325
_diffrn_reflns_Laue_measured_fraction_full 1.000
_diffrn_reflns_Laue_measured_fraction_max 1.000
_diffrn_reflns_limit_h_max 25
_diffrn_reflns_limit_h_min -26
_diffrn_reflns_limit_k_max 18
_diffrn_reflns_limit_k_min -18
_diffrn_reflns_limit_l_max 28
_diffrn_reflns_limit_l_min -27
_diffrn_reflns_number 85756
_diffrn_reflns_point_group_measured_fraction_full 1.000
_diffrn_reflns_point_group_measured_fraction_max 1.000
_diffrn_reflns_theta_full 25.242
_diffrn_reflns_theta_max 27.484
_diffrn_reflns_theta_min 1.741
_diffrn_source 'fine-focus sealed X-ray tube'
_diffrn_source_type 'Enhance (Mo) X-ray Source'
_exptl_absorpt_coefficient_mu 0.281
_exptl_absorpt_correction_T_max 1.00000
_exptl_absorpt_correction_T_min 0.44969
_exptl_absorpt_correction_type multi-scan
_exptl_absorpt_process_details
;
CrysAlisPro 1.171.39.29a (Rigaku Oxford Diffraction, 2015)
Empirical absorption correction using spherical harmonics,
 implemented in SCALE3 ABSPACK scaling algorithm.
;
_exptl_crystal_colour brown
_exptl_crystal_density_diffrn 1.138
_exptl_crystal_description rod-like
_exptl_crystal_F_000 2232
_exptl_crystal_size_max 0.5
_exptl_crystal_size_mid 0.1
_exptl_crystal_size_min 0.08
_refine_diff_density_max 0.325
_refine_diff_density_min -0.391
_refine_diff_density_rms 0.044
_refine_ls_extinction_method none
_refine_ls_goodness_of_fit_ref 1.052
_refine_ls_hydrogen_treatment constr
_refine_ls_matrix_type full
_refine_ls_number_parameters 682
_refine_ls_number_reflns 14655
_refine_ls_number_restraints 0
_refine_ls_restrained_S_all 1.052
_refine_ls_R_factor_all 0.0468
_refine_ls_R_factor_gt 0.0363
_refine_ls_shift/su_max 0.003
_refine_ls_shift/su_mean 0.000
_refine_ls_structure_factor_coef Fsqd
_refine_ls_weighting_details 'w=1/[\s^2^(Fo^2^)+(0.0504P)^2^+1.6583P] where P=(Fo^2^+2Fc^2^)/3'
_refine_ls_weighting_scheme calc
_refine_ls_wR_factor_gt 0.0967
_refine_ls_wR_factor_ref 0.1014
_reflns_Friedel_coverage 0.000
_reflns_number_gt 11892
_reflns_number_total 14655
_reflns_threshold_expression 'I > 2\s(I)'
_cod_data_source_file ma0c00468_si_005.cif
_cod_data_source_block 3_sq
_cod_depositor_comments
;Adding full bibliography for 1558039--1558041.cif.

 Adding full bibliography for 1558039--1558041.cif.
;
_cod_original_sg_symbol_H-M 'P 21/n'
_cod_database_code 1558041
_shelx_shelxl_version_number 2014/7
_shelx_space_group_comment
;
The symmetry employed for this shelxl refinement is uniquely defined
by the following loop, which should always be used as a source of
symmetry information in preference to the above space-group names.
They are only intended as comments.
;

loop_
_space_group_symop_operation_xyz
'x, y, z'
'-x+1/2, y+1/2, -z+1/2'
'-x, -y, -z'
'x-1/2, -y-1/2, z-1/2'

loop_
_atom_site_label
_atom_site_type_symbol
_atom_site_fract_x
_atom_site_fract_y
_atom_site_fract_z
_atom_site_U_iso_or_equiv
_atom_site_adp_type
_atom_site_occupancy
_atom_site_site_symmetry_order
_atom_site_calc_flag
_atom_site_refinement_flags_posn
_atom_site_refinement_flags_adp
_atom_site_refinement_flags_occupancy
_atom_site_disorder_assembly
_atom_site_disorder_group
Ti1 Ti 0.52440(2) 0.27104(2) 0.52835(2) 0.02121(7) Uani 1 1 d . . . . .
Cl1 Cl 0.51723(2) 0.39271(3) 0.59360(2) 0.03087(9) Uani 1 1 d . . . . .
Cl2 Cl 0.53446(2) 0.16249(3) 0.60274(2) 0.03063(9) Uani 1 1 d . . . . .
F1 F 0.39214(5) 0.08563(7) 0.28380(4) 0.0359(2) Uani 1 1 d . . . . .
F2 F 0.49906(4) 0.16333(6) 0.32895(4) 0.0338(2) Uani 1 1 d . . . . .
F3 F 0.44120(4) 0.05271(6) 0.52369(4) 0.02989(19) Uani 1 1 d . . . . .
F4 F 0.33249(4) -0.02196(7) 0.47768(4) 0.0358(2) Uani 1 1 d . . . . .
F5 F 0.65897(5) 0.39995(7) 0.27108(4) 0.0404(2) Uani 1 1 d . . . . .
F6 F 0.55554(5) 0.32277(7) 0.32353(4) 0.0392(2) Uani 1 1 d . . . . .
F7 F 0.59842(4) 0.49611(7) 0.50091(4) 0.0351(2) Uani 1 1 d . . . . .
F8 F 0.70448(5) 0.56959(7) 0.44897(4) 0.0404(2) Uani 1 1 d . . . . .
O1 O 0.43408(5) 0.26359(7) 0.51552(4) 0.0241(2) Uani 1 1 d . . . . .
O2 O 0.61462(5) 0.27646(7) 0.51484(4) 0.0251(2) Uani 1 1 d . . . . .
O3 O 0.26802(5) 0.14512(7) 0.32758(5) 0.0330(2) Uani 1 1 d . . . . .
O4 O 0.78219(5) 0.37016(8) 0.32792(5) 0.0341(3) Uani 1 1 d . . . . .
N1 N 0.53204(5) 0.15943(8) 0.45306(5) 0.0215(2) Uani 1 1 d . . . . .
N2 N 0.51629(5) 0.36257(8) 0.44255(5) 0.0219(2) Uani 1 1 d . . . . .
C1 C 0.30659(8) 0.19876(13) 0.54715(7) 0.0364(4) Uani 1 1 d . . . . .
H1A H 0.3286 0.1395 0.5483 0.055 Uiso 1 1 calc R U . . .
H1B H 0.2595 0.1898 0.5510 0.055 Uiso 1 1 calc R U . . .
H1C H 0.3224 0.2368 0.5799 0.055 Uiso 1 1 calc R U . . .
C2 C 0.32115(7) 0.24608(11) 0.48796(6) 0.0259(3) Uani 1 1 d . . . . .
C3 C 0.38530(7) 0.27960(9) 0.47584(6) 0.0217(3) Uani 1 1 d . . . . .
C4 C 0.39840(7) 0.32941(10) 0.42268(6) 0.0226(3) Uani 1 1 d . . . . .
C5 C 0.34760(7) 0.33975(10) 0.37901(6) 0.0253(3) Uani 1 1 d . . . . .
H5 H 0.3561 0.3721 0.3434 0.030 Uiso 1 1 calc R U . . .
C6 C 0.28520(7) 0.30215(10) 0.38863(7) 0.0260(3) Uani 1 1 d . . . . .
C7 C 0.27315(7) 0.25816(11) 0.44388(7) 0.0285(3) Uani 1 1 d . . . . .
H7 H 0.2306 0.2359 0.4513 0.034 Uiso 1 1 calc R U . . .
C8 C 0.23181(7) 0.29765(11) 0.34166(7) 0.0291(3) Uani 1 1 d . . . . .
C9 C 0.18992(8) 0.37042(12) 0.32640(8) 0.0378(4) Uani 1 1 d . . . . .
H9 H 0.1970 0.4293 0.3426 0.045 Uiso 1 1 calc R U . . .
C10 C 0.13727(9) 0.35531(13) 0.28687(9) 0.0465(5) Uani 1 1 d . . . . .
H10 H 0.1102 0.4048 0.2754 0.056 Uiso 1 1 calc R U . . .
C11 C 0.12469(8) 0.26718(13) 0.26433(8) 0.0414(4) Uani 1 1 d . . . . .
H11 H 0.0880 0.2579 0.2393 0.050 Uiso 1 1 calc R U . . .
C12 C 0.16581(7) 0.19178(12) 0.27833(7) 0.0310(3) Uani 1 1 d . . . . .
C13 C 0.22019(7) 0.21117(11) 0.31485(7) 0.0281(3) Uani 1 1 d . . . . .
C14 C 0.15565(8) 0.09418(12) 0.25289(7) 0.0323(3) Uani 1 1 d . . . . .
C15 C 0.18317(10) 0.09352(13) 0.18789(7) 0.0428(4) Uani 1 1 d . . . . .
H15A H 0.1594 0.1382 0.1638 0.064 Uiso 1 1 calc R U . . .
H15B H 0.1777 0.0327 0.1707 0.064 Uiso 1 1 calc R U . . .
H15C H 0.2295 0.1093 0.1887 0.064 Uiso 1 1 calc R U . . .
C16 C 0.08137(8) 0.06927(14) 0.25120(9) 0.0445(4) Uani 1 1 d . . . . .
H16A H 0.0642 0.0684 0.2917 0.067 Uiso 1 1 calc R U . . .
H16B H 0.0757 0.0090 0.2332 0.067 Uiso 1 1 calc R U . . .
H16C H 0.0577 0.1148 0.2277 0.067 Uiso 1 1 calc R U . . .
C17 C 0.19524(8) 0.02400(12) 0.29070(7) 0.0315(3) Uani 1 1 d . . . . .
C18 C 0.18198(9) -0.07119(12) 0.29220(8) 0.0396(4) Uani 1 1 d . . . . .
H18 H 0.1444 -0.0936 0.2723 0.048 Uiso 1 1 calc R U . . .
C19 C 0.22269(9) -0.13319(13) 0.32224(9) 0.0444(4) Uani 1 1 d . . . . .
H19 H 0.2117 -0.1960 0.3230 0.053 Uiso 1 1 calc R U . . .
C20 C 0.28002(8) -0.10247(12) 0.35142(8) 0.0372(4) Uani 1 1 d . . . . .
H20 H 0.3081 -0.1447 0.3706 0.045 Uiso 1 1 calc R U . . .
C21 C 0.29491(7) -0.00861(11) 0.35163(7) 0.0288(3) Uani 1 1 d . . . . .
C22 C 0.25119(7) 0.05296(11) 0.32257(7) 0.0285(3) Uani 1 1 d . . . . .
C23 C 0.35680(7) 0.03001(10) 0.37898(7) 0.0253(3) Uani 1 1 d . . . . .
C24 C 0.40245(7) 0.07731(10) 0.34387(6) 0.0262(3) Uani 1 1 d . . . . .
C25 C 0.45913(7) 0.11696(10) 0.36726(6) 0.0252(3) Uani 1 1 d . . . . .
C26 C 0.47495(7) 0.11252(9) 0.42876(6) 0.0224(3) Uani 1 1 d . . . . .
C27 C 0.42973(7) 0.06340(10) 0.46422(6) 0.0239(3) Uani 1 1 d . . . . .
C28 C 0.37323(7) 0.02387(10) 0.43980(7) 0.0252(3) Uani 1 1 d . . . . .
C29 C 0.58688(7) 0.14295(10) 0.42357(6) 0.0237(3) Uani 1 1 d . . . . .
H29 H 0.5847 0.0964 0.3944 0.028 Uiso 1 1 calc R U . . .
C30 C 0.65020(7) 0.18781(10) 0.43064(6) 0.0236(3) Uani 1 1 d . . . . .
C31 C 0.66296(7) 0.25257(10) 0.47663(6) 0.0236(3) Uani 1 1 d . . . . .
C32 C 0.72592(7) 0.29326(11) 0.48339(7) 0.0286(3) Uani 1 1 d . . . . .
C33 C 0.77253(7) 0.27448(11) 0.43901(7) 0.0298(3) Uani 1 1 d . . . . .
H33 H 0.8142 0.3021 0.4422 0.036 Uiso 1 1 calc R U . . .
C34 C 0.76001(7) 0.21597(10) 0.38962(7) 0.0267(3) Uani 1 1 d . . . . .
C35 C 0.70002(7) 0.17007(10) 0.38721(7) 0.0261(3) Uani 1 1 d . . . . .
H35 H 0.6922 0.1269 0.3567 0.031 Uiso 1 1 calc R U . . .
C36 C 0.74042(8) 0.35601(14) 0.53600(8) 0.0422(4) Uani 1 1 d . . . . .
H36A H 0.7055 0.4011 0.5397 0.063 Uiso 1 1 calc R U . . .
H36B H 0.7819 0.3873 0.5296 0.063 Uiso 1 1 calc R U . . .
H36C H 0.7431 0.3198 0.5724 0.063 Uiso 1 1 calc R U . . .
C37 C 0.81016(7) 0.21431(11) 0.33967(7) 0.0293(3) Uani 1 1 d . . . . .
C38 C 0.84498(8) 0.13678(12) 0.32087(8) 0.0385(4) Uani 1 1 d . . . . .
H38 H 0.8359 0.0789 0.3377 0.046 Uiso 1 1 calc R U . . .
C39 C 0.89388(9) 0.14547(13) 0.27646(9) 0.0450(4) Uani 1 1 d . . . . .
H39 H 0.9163 0.0929 0.2630 0.054 Uiso 1 1 calc R U . . .
C40 C 0.90903(8) 0.23088(13) 0.25249(8) 0.0396(4) Uani 1 1 d . . . . .
H40 H 0.9429 0.2354 0.2241 0.048 Uiso 1 1 calc R U . . .
C41 C 0.87485(7) 0.31136(12) 0.26966(7) 0.0307(3) Uani 1 1 d . . . . .
C42 C 0.82422(7) 0.29930(11) 0.31152(7) 0.0281(3) Uani 1 1 d . . . . .
C43 C 0.89146(7) 0.40693(12) 0.24408(7) 0.0325(3) Uani 1 1 d . . . . .
C44 C 0.96574(8) 0.42720(14) 0.25402(9) 0.0464(4) Uani 1 1 d . . . . .
H44A H 0.9756 0.4258 0.2965 0.070 Uiso 1 1 calc R U . . .
H44B H 0.9762 0.4875 0.2381 0.070 Uiso 1 1 calc R U . . .
H44C H 0.9918 0.3809 0.2337 0.070 Uiso 1 1 calc R U . . .
C45 C 0.87570(10) 0.40624(14) 0.17563(8) 0.0467(5) Uani 1 1 d . . . . .
H45A H 0.9000 0.3570 0.1565 0.070 Uiso 1 1 calc R U . . .
H45B H 0.8884 0.4648 0.1582 0.070 Uiso 1 1 calc R U . . .
H45C H 0.8289 0.3965 0.1696 0.070 Uiso 1 1 calc R U . . .
C46 C 0.84844(7) 0.48212(12) 0.27315(7) 0.0306(3) Uani 1 1 d . . . . .
C47 C 0.85773(8) 0.57685(12) 0.26172(7) 0.0375(4) Uani 1 1 d . . . . .
H47 H 0.8945 0.5956 0.2395 0.045 Uiso 1 1 calc R U . . .
C48 C 0.81387(9) 0.64340(13) 0.28255(8) 0.0416(4) Uani 1 1 d . . . . .
H48 H 0.8221 0.7060 0.2752 0.050 Uiso 1 1 calc R U . . .
C49 C 0.75749(9) 0.61721(12) 0.31447(7) 0.0359(4) Uani 1 1 d . . . . .
H49 H 0.7269 0.6618 0.3268 0.043 Uiso 1 1 calc R U . . .
C50 C 0.74717(7) 0.52428(11) 0.32773(7) 0.0290(3) Uani 1 1 d . . . . .
C51 C 0.79427(7) 0.45917(11) 0.30857(7) 0.0285(3) Uani 1 1 d . . . . .
C52 C 0.68599(7) 0.48809(10) 0.35790(7) 0.0259(3) Uani 1 1 d . . . . .
C53 C 0.64539(8) 0.42508(11) 0.32854(6) 0.0281(3) Uani 1 1 d . . . . .
C54 C 0.59107(7) 0.38481(10) 0.35552(6) 0.0262(3) Uani 1 1 d . . . . .
C55 C 0.57283(7) 0.40605(10) 0.41475(6) 0.0228(3) Uani 1 1 d . . . . .
C56 C 0.61265(7) 0.47004(10) 0.44426(6) 0.0250(3) Uani 1 1 d . . . . .
C57 C 0.66753(7) 0.50968(10) 0.41648(7) 0.0271(3) Uani 1 1 d . . . . .
C58 C 0.46201(7) 0.37034(10) 0.41035(6) 0.0233(3) Uani 1 1 d . . . . .
H58 H 0.4649 0.4064 0.3756 0.028 Uiso 1 1 calc R U . . .

loop_
_atom_site_aniso_label
_atom_site_aniso_U_11
_atom_site_aniso_U_22
_atom_site_aniso_U_33
_atom_site_aniso_U_23
_atom_site_aniso_U_13
_atom_site_aniso_U_12
Ti1 0.01703(12) 0.02833(14) 0.01829(12) -0.00045(10) 0.00152(9) 0.00184(10)
Cl1 0.03170(19) 0.0339(2) 0.02698(18) -0.00726(14) -0.00146(14) 0.00446(15)
Cl2 0.02891(18) 0.0367(2) 0.02629(18) 0.00667(15) 0.00226(14) 0.00480(15)
F1 0.0359(5) 0.0471(6) 0.0245(4) -0.0017(4) -0.0011(4) -0.0058(4)
F2 0.0325(5) 0.0416(5) 0.0272(4) 0.0036(4) 0.0052(4) -0.0108(4)
F3 0.0282(4) 0.0351(5) 0.0263(4) 0.0071(4) -0.0003(3) -0.0025(4)
F4 0.0277(5) 0.0426(5) 0.0369(5) 0.0121(4) 0.0020(4) -0.0107(4)
F5 0.0431(5) 0.0525(6) 0.0258(5) -0.0097(4) 0.0115(4) -0.0124(5)
F6 0.0408(5) 0.0460(6) 0.0308(5) -0.0127(4) 0.0066(4) -0.0186(4)
F7 0.0341(5) 0.0411(5) 0.0301(5) -0.0140(4) 0.0107(4) -0.0074(4)
F8 0.0366(5) 0.0430(6) 0.0417(5) -0.0177(4) 0.0084(4) -0.0163(4)
O1 0.0193(5) 0.0316(5) 0.0214(5) 0.0008(4) 0.0011(4) 0.0013(4)
O2 0.0183(5) 0.0353(6) 0.0218(5) -0.0028(4) 0.0023(4) 0.0005(4)
O3 0.0253(5) 0.0282(6) 0.0455(6) -0.0029(5) -0.0100(5) 0.0013(4)
O4 0.0292(6) 0.0320(6) 0.0413(6) 0.0047(5) 0.0165(5) 0.0024(5)
N1 0.0184(5) 0.0230(6) 0.0231(6) 0.0025(5) 0.0019(4) 0.0006(5)
N2 0.0198(5) 0.0226(6) 0.0232(6) -0.0021(5) 0.0036(4) 0.0006(5)
C1 0.0250(8) 0.0502(10) 0.0340(8) 0.0091(7) 0.0037(6) -0.0018(7)
C2 0.0212(7) 0.0295(8) 0.0271(7) -0.0003(6) 0.0020(5) 0.0011(6)
C3 0.0197(6) 0.0227(7) 0.0228(7) -0.0034(5) 0.0001(5) 0.0036(5)
C4 0.0217(7) 0.0214(7) 0.0245(7) -0.0024(5) 0.0008(5) 0.0022(5)
C5 0.0251(7) 0.0243(7) 0.0265(7) 0.0005(6) -0.0019(6) 0.0023(6)
C6 0.0235(7) 0.0240(7) 0.0304(7) -0.0011(6) -0.0037(6) 0.0046(6)
C7 0.0189(7) 0.0306(8) 0.0359(8) -0.0005(6) 0.0010(6) 0.0000(6)
C8 0.0222(7) 0.0336(8) 0.0315(8) 0.0030(6) -0.0035(6) 0.0001(6)
C9 0.0291(8) 0.0346(9) 0.0495(10) 0.0011(8) -0.0090(7) 0.0038(7)
C10 0.0321(9) 0.0445(11) 0.0629(12) 0.0058(9) -0.0175(8) 0.0080(8)
C11 0.0276(8) 0.0510(11) 0.0455(10) 0.0029(8) -0.0139(7) 0.0010(8)
C12 0.0237(7) 0.0411(9) 0.0282(7) 0.0012(7) -0.0028(6) -0.0024(6)
C13 0.0217(7) 0.0339(8) 0.0288(7) 0.0034(6) -0.0021(6) 0.0028(6)
C14 0.0256(7) 0.0439(9) 0.0273(8) -0.0007(7) -0.0032(6) -0.0052(7)
C15 0.0490(10) 0.0503(11) 0.0292(9) -0.0005(7) 0.0004(7) -0.0020(9)
C16 0.0284(8) 0.0539(11) 0.0512(11) 0.0002(9) -0.0085(8) -0.0080(8)
C17 0.0270(7) 0.0403(9) 0.0271(8) -0.0014(6) 0.0004(6) -0.0052(7)
C18 0.0364(9) 0.0418(10) 0.0406(9) -0.0044(8) -0.0064(7) -0.0128(8)
C19 0.0468(10) 0.0333(9) 0.0530(11) 0.0014(8) -0.0078(8) -0.0142(8)
C20 0.0364(9) 0.0328(9) 0.0425(9) 0.0033(7) -0.0032(7) -0.0035(7)
C21 0.0261(7) 0.0291(8) 0.0313(8) -0.0014(6) -0.0001(6) -0.0032(6)
C22 0.0251(7) 0.0312(8) 0.0294(8) -0.0016(6) 0.0006(6) -0.0029(6)
C23 0.0220(7) 0.0213(7) 0.0327(8) 0.0003(6) 0.0004(6) 0.0025(6)
C24 0.0276(7) 0.0265(7) 0.0245(7) -0.0007(6) -0.0003(6) 0.0032(6)
C25 0.0240(7) 0.0236(7) 0.0280(7) 0.0014(6) 0.0061(6) 0.0001(6)
C26 0.0197(6) 0.0203(7) 0.0271(7) -0.0013(5) 0.0018(5) 0.0022(5)
C27 0.0230(7) 0.0231(7) 0.0256(7) 0.0033(6) 0.0004(5) 0.0041(6)
C28 0.0210(7) 0.0213(7) 0.0332(8) 0.0055(6) 0.0046(6) 0.0003(5)
C29 0.0245(7) 0.0222(7) 0.0244(7) 0.0010(5) 0.0036(5) 0.0014(6)
C30 0.0206(7) 0.0255(7) 0.0246(7) 0.0029(6) 0.0029(5) 0.0027(6)
C31 0.0193(6) 0.0295(7) 0.0220(7) 0.0047(6) 0.0025(5) 0.0028(6)
C32 0.0211(7) 0.0374(8) 0.0274(7) 0.0004(6) 0.0005(6) -0.0001(6)
C33 0.0183(7) 0.0382(9) 0.0330(8) 0.0009(6) 0.0035(6) -0.0016(6)
C34 0.0214(7) 0.0292(8) 0.0295(7) 0.0035(6) 0.0069(6) 0.0039(6)
C35 0.0239(7) 0.0262(7) 0.0282(7) -0.0003(6) 0.0054(6) 0.0029(6)
C36 0.0267(8) 0.0639(12) 0.0361(9) -0.0137(8) 0.0030(7) -0.0083(8)
C37 0.0196(7) 0.0368(9) 0.0316(8) -0.0019(6) 0.0055(6) 0.0005(6)
C38 0.0297(8) 0.0381(9) 0.0479(10) -0.0004(8) 0.0127(7) 0.0014(7)
C39 0.0331(9) 0.0442(10) 0.0580(11) -0.0075(9) 0.0190(8) 0.0065(8)
C40 0.0281(8) 0.0506(11) 0.0404(9) -0.0054(8) 0.0155(7) 0.0002(7)
C41 0.0215(7) 0.0425(9) 0.0281(7) -0.0020(7) 0.0045(6) -0.0017(6)
C42 0.0207(7) 0.0348(8) 0.0287(7) -0.0029(6) 0.0047(6) 0.0009(6)
C43 0.0235(7) 0.0459(10) 0.0282(8) 0.0017(7) 0.0059(6) -0.0034(7)
C44 0.0257(8) 0.0556(12) 0.0580(11) 0.0044(9) 0.0070(8) -0.0067(8)
C45 0.0506(11) 0.0608(12) 0.0289(9) 0.0007(8) 0.0067(8) 0.0086(9)
C46 0.0254(7) 0.0412(9) 0.0252(7) 0.0008(6) 0.0032(6) -0.0056(6)
C47 0.0336(8) 0.0452(10) 0.0339(8) 0.0030(7) 0.0084(7) -0.0118(7)
C48 0.0472(10) 0.0348(9) 0.0429(10) 0.0024(7) 0.0106(8) -0.0122(8)
C49 0.0398(9) 0.0321(9) 0.0359(9) -0.0027(7) 0.0085(7) -0.0042(7)
C50 0.0270(7) 0.0327(8) 0.0274(7) -0.0012(6) 0.0051(6) -0.0052(6)
C51 0.0264(7) 0.0321(8) 0.0269(7) 0.0009(6) 0.0033(6) -0.0048(6)
C52 0.0242(7) 0.0242(7) 0.0293(7) 0.0006(6) 0.0052(6) 0.0008(6)
C53 0.0308(8) 0.0306(8) 0.0228(7) -0.0011(6) 0.0053(6) 0.0005(6)
C54 0.0277(7) 0.0261(8) 0.0249(7) -0.0033(6) -0.0003(6) -0.0033(6)
C55 0.0210(7) 0.0221(7) 0.0254(7) 0.0011(5) 0.0029(5) 0.0022(5)
C56 0.0250(7) 0.0264(7) 0.0235(7) -0.0040(6) 0.0033(5) 0.0023(6)
C57 0.0251(7) 0.0235(7) 0.0327(8) -0.0060(6) 0.0013(6) -0.0024(6)
C58 0.0252(7) 0.0223(7) 0.0223(7) -0.0014(5) 0.0007(5) 0.0012(6)

loop_
_atom_type_symbol
_atom_type_description
_atom_type_scat_dispersion_real
_atom_type_scat_dispersion_imag
_atom_type_scat_source
C C 0.0033 0.0016 'International Tables Vol C Tables 4.2.6.8 and 6.1.1.4'
H H 0.0000 0.0000 'International Tables Vol C Tables 4.2.6.8 and 6.1.1.4'
N N 0.0061 0.0033 'International Tables Vol C Tables 4.2.6.8 and 6.1.1.4'
O O 0.0106 0.0060 'International Tables Vol C Tables 4.2.6.8 and 6.1.1.4'
F F 0.0171 0.0103 'International Tables Vol C Tables 4.2.6.8 and 6.1.1.4'
Cl Cl 0.1484 0.1585 'International Tables Vol C Tables 4.2.6.8 and 6.1.1.4'
Ti Ti 0.2776 0.4457 'International Tables Vol C Tables 4.2.6.8 and 6.1.1.4'

loop_
_geom_angle_atom_site_label_1
_geom_angle_atom_site_label_2
_geom_angle_atom_site_label_3
_geom_angle
_geom_angle_site_symmetry_1
_geom_angle_site_symmetry_3
_geom_angle_publ_flag
O1 Ti1 O2 161.78(4) . . ?
O1 Ti1 Cl1 94.44(3) . . ?
O2 Ti1 Cl1 97.79(3) . . ?
O1 Ti1 Cl2 98.98(3) . . ?
O2 Ti1 Cl2 93.53(3) . . ?
Cl1 Ti1 Cl2 94.302(16) . . ?
O1 Ti1 N2 80.83(4) . . ?
O2 Ti1 N2 84.78(4) . . ?
Cl1 Ti1 N2 94.48(3) . . ?
Cl2 Ti1 N2 171.21(3) . . ?
O1 Ti1 N1 85.26(4) . . ?
O2 Ti1 N1 81.05(4) . . ?
Cl1 Ti1 N1 173.47(3) . . ?
Cl2 Ti1 N1 92.19(3) . . ?
N2 Ti1 N1 79.03(4) . . ?
C3 O1 Ti1 144.52(9) . . ?
C31 O2 Ti1 144.30(9) . . ?
C22 O3 C13 118.46(11) . . ?
C42 O4 C51 119.98(11) . . ?
C29 N1 C26 113.87(11) . . ?
C29 N1 Ti1 122.89(9) . . ?
C26 N1 Ti1 122.63(8) . . ?
C58 N2 C55 113.02(11) . . ?
C58 N2 Ti1 123.47(9) . . ?
C55 N2 Ti1 122.98(8) . . ?
C2 C1 H1A 109.5 . . ?
C2 C1 H1B 109.5 . . ?
H1A C1 H1B 109.5 . . ?
C2 C1 H1C 109.5 . . ?
H1A C1 H1C 109.5 . . ?
H1B C1 H1C 109.5 . . ?
C7 C2 C3 117.57(13) . . ?
C7 C2 C1 122.19(13) . . ?
C3 C2 C1 120.23(13) . . ?
O1 C3 C4 119.94(12) . . ?
O1 C3 C2 119.30(12) . . ?
C4 C3 C2 120.76(13) . . ?
C3 C4 C5 119.28(13) . . ?
C3 C4 C58 122.64(13) . . ?
C5 C4 C58 118.07(13) . . ?
C6 C5 C4 120.56(13) . . ?
C6 C5 H5 119.7 . . ?
C4 C5 H5 119.7 . . ?
C5 C6 C7 118.16(13) . . ?
C5 C6 C8 124.09(13) . . ?
C7 C6 C8 117.49(13) . . ?
C2 C7 C6 123.41(14) . . ?
C2 C7 H7 118.3 . . ?
C6 C7 H7 118.3 . . ?
C9 C8 C13 117.97(14) . . ?
C9 C8 C6 124.92(14) . . ?
C13 C8 C6 116.91(13) . . ?
C10 C9 C8 119.83(16) . . ?
C10 C9 H9 120.1 . . ?
C8 C9 H9 120.1 . . ?
C9 C10 C11 120.53(16) . . ?
C9 C10 H10 119.7 . . ?
C11 C10 H10 119.7 . . ?
C10 C11 C12 121.54(15) . . ?
C10 C11 H11 119.2 . . ?
C12 C11 H11 119.2 . . ?
C13 C12 C11 115.99(15) . . ?
C13 C12 C14 120.28(14) . . ?
C11 C12 C14 123.63(14) . . ?
O3 C13 C12 121.91(14) . . ?
O3 C13 C8 114.26(12) . . ?
C12 C13 C8 123.83(14) . . ?
C12 C14 C17 109.66(12) . . ?
C12 C14 C16 110.61(14) . . ?
C17 C14 C16 111.28(14) . . ?
C12 C14 C15 107.53(13) . . ?
C17 C14 C15 108.47(14) . . ?
C16 C14 C15 109.19(14) . . ?
C14 C15 H15A 109.5 . . ?
C14 C15 H15B 109.5 . . ?
H15A C15 H15B 109.5 . . ?
C14 C15 H15C 109.5 . . ?
H15A C15 H15C 109.5 . . ?
H15B C15 H15C 109.5 . . ?
C14 C16 H16A 109.5 . . ?
C14 C16 H16B 109.5 . . ?
H16A C16 H16B 109.5 . . ?
C14 C16 H16C 109.5 . . ?
H16A C16 H16C 109.5 . . ?
H16B C16 H16C 109.5 . . ?
C22 C17 C18 115.89(15) . . ?
C22 C17 C14 119.85(14) . . ?
C18 C17 C14 124.09(14) . . ?
C19 C18 C17 122.18(15) . . ?
C19 C18 H18 118.9 . . ?
C17 C18 H18 118.9 . . ?
C18 C19 C20 120.50(16) . . ?
C18 C19 H19 119.7 . . ?
C20 C19 H19 119.7 . . ?
C21 C20 C19 119.39(16) . . ?
C21 C20 H20 120.3 . . ?
C19 C20 H20 120.3 . . ?
C20 C21 C22 118.65(14) . . ?
C20 C21 C23 123.10(14) . . ?
C22 C21 C23 118.19(13) . . ?
O3 C22 C17 121.97(14) . . ?
O3 C22 C21 114.76(13) . . ?
C17 C22 C21 123.27(14) . . ?
C24 C23 C28 114.79(13) . . ?
C24 C23 C21 120.75(13) . . ?
C28 C23 C21 124.45(13) . . ?
F1 C24 C25 117.24(13) . . ?
F1 C24 C23 119.76(13) . . ?
C25 C24 C23 123.00(13) . . ?
F2 C25 C24 117.71(13) . . ?
F2 C25 C26 120.07(13) . . ?
C24 C25 C26 122.19(13) . . ?
C27 C26 C25 115.08(13) . . ?
C27 C26 N1 123.40(12) . . ?
C25 C26 N1 121.46(12) . . ?
F3 C27 C28 118.30(12) . . ?
F3 C27 C26 119.90(12) . . ?
C28 C27 C26 121.80(13) . . ?
F4 C28 C27 117.46(13) . . ?
F4 C28 C23 119.42(13) . . ?
C27 C28 C23 123.12(13) . . ?
N1 C29 C30 127.98(13) . . ?
N1 C29 H29 116.0 . . ?
C30 C29 H29 116.0 . . ?
C31 C30 C35 118.96(13) . . ?
C31 C30 C29 122.48(12) . . ?
C35 C30 C29 118.44(13) . . ?
O2 C31 C30 119.86(12) . . ?
O2 C31 C32 119.00(13) . . ?
C30 C31 C32 121.13(13) . . ?
C33 C32 C31 117.16(14) . . ?
C33 C32 C36 122.42(14) . . ?
C31 C32 C36 120.41(13) . . ?
C32 C33 C34 123.28(14) . . ?
C32 C33 H33 118.4 . . ?
C34 C33 H33 118.4 . . ?
C35 C34 C33 118.24(13) . . ?
C35 C34 C37 123.81(14) . . ?
C33 C34 C37 117.68(13) . . ?
C34 C35 C30 120.73(14) . . ?
C34 C35 H35 119.6 . . ?
C30 C35 H35 119.6 . . ?
C32 C36 H36A 109.5 . . ?
C32 C36 H36B 109.5 . . ?
H36A C36 H36B 109.5 . . ?
C32 C36 H36C 109.5 . . ?
H36A C36 H36C 109.5 . . ?
H36B C36 H36C 109.5 . . ?
C38 C37 C42 117.83(14) . . ?
C38 C37 C34 125.32(15) . . ?
C42 C37 C34 116.81(13) . . ?
C37 C38 C39 119.88(16) . . ?
C37 C38 H38 120.1 . . ?
C39 C38 H38 120.1 . . ?
C40 C39 C38 120.61(16) . . ?
C40 C39 H39 119.7 . . ?
C38 C39 H39 119.7 . . ?
C39 C40 C41 121.67(15) . . ?
C39 C40 H40 119.2 . . ?
C41 C40 H40 119.2 . . ?
C42 C41 C40 116.09(15) . . ?
C42 C41 C43 121.47(14) . . ?
C40 C41 C43 122.43(14) . . ?
O4 C42 C41 122.47(14) . . ?
O4 C42 C37 113.84(12) . . ?
C41 C42 C37 123.67(14) . . ?
C41 C43 C46 110.88(12) . . ?
C41 C43 C44 109.42(14) . . ?
C46 C43 C44 110.95(14) . . ?
C41 C43 C45 108.26(14) . . ?
C46 C43 C45 107.60(13) . . ?
C44 C43 C45 109.67(14) . . ?
C43 C44 H44A 109.5 . . ?
C43 C44 H44B 109.5 . . ?
H44A C44 H44B 109.5 . . ?
C43 C44 H44C 109.5 . . ?
H44A C44 H44C 109.5 . . ?
H44B C44 H44C 109.5 . . ?
C43 C45 H45A 109.5 . . ?
C43 C45 H45B 109.5 . . ?
H45A C45 H45B 109.5 . . ?
C43 C45 H45C 109.5 . . ?
H45A C45 H45C 109.5 . . ?
H45B C45 H45C 109.5 . . ?
C51 C46 C47 116.14(15) . . ?
C51 C46 C43 121.18(14) . . ?
C47 C46 C43 122.47(14) . . ?
C48 C47 C46 121.89(15) . . ?
C48 C47 H47 119.1 . . ?
C46 C47 H47 119.1 . . ?
C47 C48 C49 120.33(16) . . ?
C47 C48 H48 119.8 . . ?
C49 C48 H48 119.8 . . ?
C50 C49 C48 119.51(16) . . ?
C50 C49 H49 120.2 . . ?
C48 C49 H49 120.2 . . ?
C49 C50 C51 118.66(14) . . ?
C49 C50 C52 123.71(14) . . ?
C51 C50 C52 117.50(13) . . ?
O4 C51 C46 122.67(14) . . ?
O4 C51 C50 114.14(13) . . ?
C46 C51 C50 123.19(14) . . ?
C53 C52 C57 115.26(13) . . ?
C53 C52 C50 120.35(13) . . ?
C57 C52 C50 124.31(13) . . ?
F5 C53 C54 117.38(13) . . ?
F5 C53 C52 119.78(13) . . ?
C54 C53 C52 122.83(13) . . ?
F6 C54 C53 118.26(13) . . ?
F6 C54 C55 119.89(13) . . ?
C53 C54 C55 121.84(13) . . ?
C56 C55 C54 115.76(13) . . ?
C56 C55 N2 123.07(12) . . ?
C54 C55 N2 121.16(12) . . ?
F7 C56 C57 118.18(12) . . ?
F7 C56 C55 120.13(12) . . ?
C57 C56 C55 121.68(13) . . ?
F8 C57 C52 119.59(13) . . ?
F8 C57 C56 117.78(13) . . ?
C52 C57 C56 122.61(13) . . ?
N2 C58 C4 127.26(13) . . ?
N2 C58 H58 116.4 . . ?
C4 C58 H58 116.4 . . ?

loop_
_geom_bond_atom_site_label_1
_geom_bond_atom_site_label_2
_geom_bond_distance
_geom_bond_site_symmetry_2
_geom_bond_publ_flag
Ti1 O1 1.8410(10) . ?
Ti1 O2 1.8421(10) . ?
Ti1 Cl1 2.2724(4) . ?
Ti1 Cl2 2.2756(4) . ?
Ti1 N2 2.3139(12) . ?
Ti1 N1 2.3177(12) . ?
F1 C24 1.3485(16) . ?
F2 C25 1.3464(16) . ?
F3 C27 1.3427(16) . ?
F4 C28 1.3464(16) . ?
F5 C53 1.3495(16) . ?
F6 C54 1.3425(16) . ?
F7 C56 1.3394(16) . ?
F8 C57 1.3438(16) . ?
O1 C3 1.3336(16) . ?
O2 C31 1.3358(16) . ?
O3 C22 1.3721(19) . ?
O3 C13 1.3800(18) . ?
O4 C42 1.3737(18) . ?
O4 C51 1.3714(18) . ?
N1 C29 1.3055(17) . ?
N1 C26 1.4343(17) . ?
N2 C58 1.3058(17) . ?
N2 C55 1.4381(17) . ?
C1 C2 1.505(2) . ?
C1 H1A 0.9600 . ?
C1 H1B 0.9600 . ?
C1 H1C 0.9600 . ?
C2 C7 1.380(2) . ?
C2 C3 1.4043(19) . ?
C3 C4 1.4021(19) . ?
C4 C5 1.4108(19) . ?
C4 C58 1.4356(19) . ?
C5 C6 1.384(2) . ?
C5 H5 0.9300 . ?
C6 C7 1.398(2) . ?
C6 C8 1.492(2) . ?
C7 H7 0.9300 . ?
C8 C9 1.384(2) . ?
C8 C13 1.397(2) . ?
C9 C10 1.387(2) . ?
C9 H9 0.9300 . ?
C10 C11 1.385(3) . ?
C10 H10 0.9300 . ?
C11 C12 1.398(2) . ?
C11 H11 0.9300 . ?
C12 C13 1.385(2) . ?
C12 C14 1.525(2) . ?
C14 C17 1.531(2) . ?
C14 C16 1.537(2) . ?
C14 C15 1.542(2) . ?
C15 H15A 0.9600 . ?
C15 H15B 0.9600 . ?
C15 H15C 0.9600 . ?
C16 H16A 0.9600 . ?
C16 H16B 0.9600 . ?
C16 H16C 0.9600 . ?
C17 C22 1.389(2) . ?
C17 C18 1.395(2) . ?
C18 C19 1.379(3) . ?
C18 H18 0.9300 . ?
C19 C20 1.391(2) . ?
C19 H19 0.9300 . ?
C20 C21 1.382(2) . ?
C20 H20 0.9300 . ?
C21 C22 1.402(2) . ?
C21 C23 1.489(2) . ?
C23 C24 1.383(2) . ?
C23 C28 1.386(2) . ?
C24 C25 1.374(2) . ?
C25 C26 1.396(2) . ?
C26 C27 1.3953(19) . ?
C27 C28 1.379(2) . ?
C29 C30 1.436(2) . ?
C29 H29 0.9300 . ?
C30 C31 1.402(2) . ?
C30 C35 1.4141(19) . ?
C31 C32 1.403(2) . ?
C32 C33 1.386(2) . ?
C32 C36 1.500(2) . ?
C33 C34 1.400(2) . ?
C33 H33 0.9300 . ?
C34 C35 1.376(2) . ?
C34 C37 1.499(2) . ?
C35 H35 0.9300 . ?
C36 H36A 0.9600 . ?
C36 H36B 0.9600 . ?
C36 H36C 0.9600 . ?
C37 C38 1.381(2) . ?
C37 C42 1.401(2) . ?
C38 C39 1.398(2) . ?
C38 H38 0.9300 . ?
C39 C40 1.372(3) . ?
C39 H39 0.9300 . ?
C40 C41 1.399(2) . ?
C40 H40 0.9300 . ?
C41 C42 1.390(2) . ?
C41 C43 1.524(2) . ?
C43 C46 1.528(2) . ?
C43 C44 1.537(2) . ?
C43 C45 1.545(2) . ?
C44 H44A 0.9600 . ?
C44 H44B 0.9600 . ?
C44 H44C 0.9600 . ?
C45 H45A 0.9600 . ?
C45 H45B 0.9600 . ?
C45 H45C 0.9600 . ?
C46 C51 1.385(2) . ?
C46 C47 1.398(2) . ?
C47 C48 1.382(3) . ?
C47 H47 0.9300 . ?
C48 C49 1.390(2) . ?
C48 H48 0.9300 . ?
C49 C50 1.384(2) . ?
C49 H49 0.9300 . ?
C50 C51 1.399(2) . ?
C50 C52 1.496(2) . ?
C52 C53 1.380(2) . ?
C52 C57 1.384(2) . ?
C53 C54 1.375(2) . ?
C54 C55 1.3951(19) . ?
C55 C56 1.382(2) . ?
C56 C57 1.388(2) . ?
C58 H58 0.9300 . ?
